data_4303670
loop_
_publ_author_name
'Asako Igashira-Kamiyama'
'Takashi Kajiwara'
'Motohiro Nakano'
'Takumi Konno'
'Tasuku Ito'

_publ_contact_author_address
; Department of Chemistry, Graduate School of Science,
  Osaka University, Toyonaka 560-0043, JAPAN
;
_publ_contact_author_email ' igashira@chem.sci.osaka-u.ac.jp '
_publ_contact_author_fax ' 81-6-6850-5765 '
_publ_contact_author_name 'Asako Igashira-Kamiyama'
_publ_contact_author_phone ' 81-6-6850-5786 '
_publ_section_title
;
Syntheses, Structures, and Magnetic Properties of Tetramanganese(III) and
Hexamanganese(III) Complexes Containing Derivative of Biguanidate Ligand:
Ferromagnetic Interaction via Imino Nitrogen
;
_journal_name_full 'Inorganic Chemistry'
_journal_page_first 11388
_journal_page_last 11393
_journal_paper_doi 10.1021/ic901219f
_journal_volume 48
_journal_year 2009
_chemical_formula_sum 'C32 H62 Mn6 N24 O20'
_chemical_formula_weight 1432.70
_chemical_name_systematic
; 
 ? 
;
_space_group_IT_number 12
_symmetry_cell_setting monoclinic
_symmetry_space_group_name_Hall '-C 2y'
_symmetry_space_group_name_H-M 'C 1 2/m 1'
_atom_sites_solution_hydrogens geom
_atom_sites_solution_primary direct
_atom_sites_solution_secondary difmap
_audit_creation_method SHELXL-97
_cell_angle_alpha 90.00
_cell_angle_beta 108.533(4)
_cell_angle_gamma 90.00
_cell_formula_units_Z 2
_cell_length_a 12.348(2)
_cell_length_b 24.911(5)
_cell_length_c 9.7567(18)
_cell_measurement_reflns_used 788
_cell_measurement_temperature 223(2)
_cell_measurement_theta_max 27.61
_cell_measurement_theta_min 1.63
_cell_volume 2845.5(9)
_computing_cell_refinement 'Bruker SMART'
_computing_data_collection 'Bruker SMART'
_computing_data_reduction 'Bruker SHELXTL'
_computing_structure_refinement 'SHELXL-97 (Sheldrick, 1997)'
_computing_structure_solution 'SHELXS-97 (Sheldrick, 1990)'
_diffrn_ambient_temperature 223(2)
_diffrn_measured_fraction_theta_full 0.990
_diffrn_measured_fraction_theta_max 0.990
_diffrn_measurement_device_type 'CCD area detector'
_diffrn_measurement_method 'phi and omega scans'
_diffrn_radiation_monochromator graphite
_diffrn_radiation_source 'fine-focus sealed tube'
_diffrn_radiation_type MoK\a
_diffrn_radiation_wavelength 0.71073
_diffrn_reflns_av_R_equivalents 0.0835
_diffrn_reflns_av_sigmaI/netI 0.1191
_diffrn_reflns_limit_h_max 15
_diffrn_reflns_limit_h_min -15
_diffrn_reflns_limit_k_max 32
_diffrn_reflns_limit_k_min -32
_diffrn_reflns_limit_l_max 12
_diffrn_reflns_limit_l_min -12
_diffrn_reflns_number 13793
_diffrn_reflns_theta_full 27.61
_diffrn_reflns_theta_max 27.61
_diffrn_reflns_theta_min 1.63
_exptl_absorpt_coefficient_mu 1.381
_exptl_absorpt_correction_T_max 0.862075
_exptl_absorpt_correction_T_min 0.761301
_exptl_absorpt_correction_type multi-scan
_exptl_crystal_colour 'dark orange'
_exptl_crystal_density_diffrn 1.672
_exptl_crystal_density_method 'not measured'
_exptl_crystal_description plate
_exptl_crystal_F_000 1464
_exptl_crystal_size_max 0.2
_exptl_crystal_size_mid 0.07
_exptl_crystal_size_min 0.02
_refine_diff_density_max 0.887
_refine_diff_density_min -0.516
_refine_diff_density_rms 0.112
_refine_ls_extinction_method none
_refine_ls_goodness_of_fit_ref 0.934
_refine_ls_hydrogen_treatment constr
_refine_ls_matrix_type full
_refine_ls_number_parameters 201
_refine_ls_number_reflns 3362
_refine_ls_number_restraints 0
_refine_ls_restrained_S_all 0.934
_refine_ls_R_factor_all 0.1332
_refine_ls_R_factor_gt 0.0637
_refine_ls_shift/su_max 0.000
_refine_ls_shift/su_mean 0.000
_refine_ls_structure_factor_coef Fsqd
_refine_ls_weighting_details 'calc w=1/[\s^2^(Fo^2^)+(0.0601P)^2^+0.0000P] where P=(Fo^2^+2Fc^2^)/3'
_refine_ls_weighting_scheme calc
_refine_ls_wR_factor_gt 0.1186
_refine_ls_wR_factor_ref 0.1384
_reflns_number_gt 1880
_reflns_number_total 3362
_reflns_threshold_expression >2sigma(I)
_cod_data_source_file ic901219f_si_002_3.cif
_cod_data_source_block '[2]'
_cod_depositor_comments
;
The following automatic conversions were performed:
'_symmetry_cell_setting' value 'Monoclinic' changed to 'monoclinic'
according to '/home/saulius/struct/CIF-dictionaries/cif_core.dic'
dictionary named 'cif_core.dic' version 2.4.1 from
2010-06-29.

'_exptl_absorpt_correction_type' value 'multi scan' changed
to 'multi-scan' according to
'/home/saulius/struct/CIF-dictionaries/cif_core.dic' dictionary named
'cif_core.dic' version 2.4.1 from 2010-06-29.

Automatic conversion script
Id: cif_fix_enum 1527 2010-12-29 10:47:43Z saulius 
;
_cod_original_cell_volume 2845.6(9)
_cod_original_sg_symbol_H-M 'C 2/m'
_cod_database_code 4303670

loop_
_symmetry_equiv_pos_as_xyz
'x, y, z'
'-x, y, -z'
'x+1/2, y+1/2, z'
'-x+1/2, y+1/2, -z'
'-x, -y, -z'
'x, -y, z'
'-x+1/2, -y+1/2, -z'
'x+1/2, -y+1/2, z'

loop_
_atom_site_label
_atom_site_type_symbol
_atom_site_fract_x
_atom_site_fract_y
_atom_site_fract_z
_atom_site_U_iso_or_equiv
_atom_site_adp_type
_atom_site_occupancy
_atom_site_symmetry_multiplicity
_atom_site_calc_flag
_atom_site_refinement_flags
_atom_site_disorder_assembly
_atom_site_disorder_group
Mn1 Mn 0.11302(6) 0.06509(3) 0.40588(8) 0.0262(2) Uani 1 1 d . . .
Mn2 Mn 0.08874(8) 0.0000 0.67044(11) 0.0239(3) Uani 1 2 d S . .
N1 N 0.4161(4) 0.0969(2) 0.3171(6) 0.0606(16) Uani 1 1 d . . .
H1 H 0.4094 0.0736 0.2484 0.073 Uiso 1 1 calc R . .
H2 H 0.4771 0.1167 0.3475 0.073 Uiso 1 1 calc R . .
N2 N 0.3524(4) 0.13933(19) 0.4817(5) 0.0430(12) Uani 1 1 d . . .
N3 N 0.2999(4) 0.19575(18) 0.6331(5) 0.0466(13) Uani 1 1 d . . .
N4 N 0.2259(5) 0.2120(2) 0.7043(7) 0.0681(17) Uani 1 1 d . . .
N5 N 0.2398(3) 0.07222(17) 0.3299(5) 0.0320(10) Uani 1 1 d . . .
H3 H 0.2349 0.0527 0.2542 0.038 Uiso 1 1 calc R . .
N6 N 0.1758(3) 0.12720(15) 0.5255(5) 0.0320(10) Uani 1 1 d . . .
H4 H 0.1346 0.1405 0.5748 0.038 Uiso 1 1 calc R . .
C1 C 0.3321(4) 0.1023(2) 0.3762(6) 0.0361(13) Uani 1 1 d . . .
C2 C 0.2733(5) 0.1512(2) 0.5400(6) 0.0361(13) Uani 1 1 d . . .
C3 C 0.3891(6) 0.2307(3) 0.6572(8) 0.067(2) Uani 1 1 d . . .
H5 H 0.4496 0.2282 0.6185 0.081 Uiso 1 1 calc R . .
C4 C 0.3747(8) 0.2694(3) 0.7468(8) 0.083(3) Uani 1 1 d . . .
H6 H 0.4227 0.2988 0.7836 0.100 Uiso 1 1 calc R . .
C5 C 0.2712(8) 0.2560(3) 0.7733(9) 0.089(3) Uani 1 1 d . . .
H7 H 0.2393 0.2761 0.8325 0.107 Uiso 1 1 calc R . .
O1 O -0.0087(3) 0.11145(14) 0.2349(4) 0.0456(11) Uani 1 1 d . . .
O2 O -0.1601(3) 0.05751(15) 0.1789(4) 0.0416(10) Uani 1 1 d . . .
C6 C -0.1068(5) 0.0987(2) 0.1578(6) 0.0392(14) Uani 1 1 d . . .
C7 C -0.1633(5) 0.1335(2) 0.0310(7) 0.0528(17) Uani 1 1 d . . .
H8 H -0.1405 0.1705 0.0545 0.079 Uiso 1 1 calc R . .
H9 H -0.2456 0.1306 0.0071 0.079 Uiso 1 1 calc R . .
H10 H -0.1408 0.1222 -0.0511 0.079 Uiso 1 1 calc R . .
O3 O 0.2042(3) 0.0000 0.5797(5) 0.0244(11) Uani 1 2 d S . .
C8 C 0.3225(6) 0.0000 0.6582(9) 0.043(2) Uani 1 2 d S . .
H11 H 0.3662 0.0000 0.5913 0.064 Uiso 1 2 calc SR . .
H12 H 0.3412 -0.0318 0.7186 0.064 Uiso 0.50 1 calc PR . .
H13 H 0.3412 0.0318 0.7186 0.064 Uiso 0.50 1 calc PR . .
O4 O 0.0563(4) 0.0000 0.2980(5) 0.0230(10) Uani 1 2 d S . .
O5 O 0.0000 0.05395(18) 0.5000 0.0400(14) Uani 1 2 d S . .
O6 O 0.475(4) 0.0731(8) 0.035(3) 0.225(17) Uani 0.50 1 d P . .
C9 C 0.5000 0.1294(8) 0.0000 0.173(8) Uani 1 2 d S . .
O7 O 0.3322(9) 0.0000 0.0857(10) 0.153(4) Uani 1 2 d S . .
O8 O 0.0845(15) 0.0000 0.044(2) 0.278(10) Uani 1 2 d S . .

loop_
_atom_site_aniso_label
_atom_site_aniso_U_11
_atom_site_aniso_U_22
_atom_site_aniso_U_33
_atom_site_aniso_U_23
_atom_site_aniso_U_13
_atom_site_aniso_U_12
Mn1 0.0234(4) 0.0180(4) 0.0382(5) -0.0008(3) 0.0112(3) -0.0031(3)
Mn2 0.0196(5) 0.0214(6) 0.0283(6) 0.000 0.0043(5) 0.000
N1 0.026(3) 0.082(4) 0.079(4) -0.025(3) 0.024(3) -0.019(3)
N2 0.027(2) 0.044(3) 0.056(3) -0.013(2) 0.012(2) -0.012(2)
N3 0.053(3) 0.031(3) 0.056(3) -0.011(2) 0.018(3) -0.019(2)
N4 0.087(4) 0.045(3) 0.079(4) -0.026(3) 0.035(4) -0.021(3)
N5 0.031(2) 0.031(3) 0.037(3) -0.005(2) 0.016(2) -0.007(2)
N6 0.031(2) 0.022(2) 0.047(3) -0.005(2) 0.018(2) -0.0056(18)
C1 0.024(3) 0.042(3) 0.042(3) 0.003(3) 0.009(2) -0.001(2)
C2 0.037(3) 0.021(3) 0.044(4) 0.002(2) 0.004(3) -0.007(2)
C3 0.070(5) 0.059(5) 0.070(5) -0.010(4) 0.017(4) -0.036(4)
C4 0.125(7) 0.050(5) 0.071(5) -0.020(4) 0.026(5) -0.047(5)
C5 0.124(8) 0.048(5) 0.103(7) -0.040(5) 0.046(6) -0.034(5)
O1 0.033(2) 0.026(2) 0.065(3) 0.0115(18) -0.0029(19) -0.0019(17)
O2 0.031(2) 0.037(2) 0.051(3) -0.0014(19) 0.0045(17) -0.0049(18)
C6 0.035(3) 0.030(3) 0.048(4) -0.008(3) 0.007(3) 0.007(3)
C7 0.051(4) 0.047(4) 0.051(4) 0.001(3) 0.003(3) 0.003(3)
O3 0.018(2) 0.021(2) 0.033(3) 0.000 0.006(2) 0.000
C8 0.022(4) 0.048(5) 0.050(6) 0.000 0.002(4) 0.000
O4 0.028(2) 0.016(2) 0.026(3) 0.000 0.009(2) 0.000
O5 0.047(3) 0.013(3) 0.075(4) 0.000 0.040(3) 0.000
O6 0.39(5) 0.154(15) 0.11(2) 0.015(12) 0.05(2) 0.08(2)
C9 0.192(19) 0.111(15) 0.24(2) 0.000 0.101(18) 0.000
O7 0.154(9) 0.159(10) 0.096(8) 0.000 -0.030(7) 0.000
O8 0.38(3) 0.260(17) 0.23(2) 0.000 0.16(2) 0.000

loop_
_atom_type_symbol
_atom_type_description
_atom_type_scat_dispersion_real
_atom_type_scat_dispersion_imag
_atom_type_scat_source
C C 0.0033 0.0016 'International Tables Vol C Tables 4.2.6.8 and 6.1.1.4'
H H 0.0000 0.0000 'International Tables Vol C Tables 4.2.6.8 and 6.1.1.4'
N N 0.0061 0.0033 'International Tables Vol C Tables 4.2.6.8 and 6.1.1.4'
O O 0.0106 0.0060 'International Tables Vol C Tables 4.2.6.8 and 6.1.1.4'
Mn Mn 0.3368 0.7283 'International Tables Vol C Tables 4.2.6.8 and 6.1.1.4'

loop_
_geom_angle_atom_site_label_1
_geom_angle_atom_site_label_2
_geom_angle_atom_site_label_3
_geom_angle
_geom_angle_site_symmetry_1
_geom_angle_site_symmetry_3
_geom_angle_publ_flag
O5 Mn1 O4 86.95(17) . . ?
O5 Mn1 N5 173.33(14) . . ?
O4 Mn1 N5 93.73(18) . . ?
O5 Mn1 N6 92.28(17) . . ?
O4 Mn1 N6 175.97(17) . . ?
N5 Mn1 N6 86.58(18) . . ?
O5 Mn1 O1 90.76(13) . . ?
O4 Mn1 O1 89.15(15) . . ?
N5 Mn1 O1 95.88(17) . . ?
N6 Mn1 O1 94.82(16) . . ?
O5 Mn1 O3 79.06(14) . . ?
O4 Mn1 O3 79.80(13) . . ?
N5 Mn1 O3 94.52(16) . . ?
N6 Mn1 O3 96.16(14) . . ?
O1 Mn1 O3 165.28(13) . . ?
O5 Mn1 Mn2 48.55(9) . 5_556 ?
O4 Mn1 Mn2 41.54(13) . 5_556 ?
N5 Mn1 Mn2 133.82(13) . 5_556 ?
N6 Mn1 Mn2 138.95(13) . 5_556 ?
O1 Mn1 Mn2 76.73(10) . 5_556 ?
O3 Mn1 Mn2 88.56(9) . 5_556 ?
O5 Mn1 Mn2 42.14(8) . . ?
O4 Mn1 Mn2 84.38(12) . . ?
N5 Mn1 Mn2 131.30(13) . . ?
N6 Mn1 Mn2 92.39(13) . . ?
O1 Mn1 Mn2 132.62(11) . . ?
O3 Mn1 Mn2 37.13(11) . . ?
Mn2 Mn1 Mn2 67.63(4) 5_556 . ?
O3 Mn2 O4 162.62(19) . 5_556 ?
O3 Mn2 O2 96.85(15) . 2_556 ?
O4 Mn2 O2 95.50(14) 5_556 2_556 ?
O3 Mn2 O2 96.85(14) . 5_556 ?
O4 Mn2 O2 95.50(14) 5_556 5_556 ?
O2 Mn2 O2 89.2(2) 2_556 5_556 ?
O3 Mn2 O5 85.02(11) . 5_556 ?
O4 Mn2 O5 81.44(11) 5_556 5_556 ?
O2 Mn2 O5 173.67(13) 2_556 5_556 ?
O2 Mn2 O5 96.64(14) 5_556 5_556 ?
O3 Mn2 O5 85.02(11) . . ?
O4 Mn2 O5 81.44(11) 5_556 . ?
O2 Mn2 O5 96.64(14) 2_556 . ?
O2 Mn2 O5 173.67(13) 5_556 . ?
O5 Mn2 O5 77.47(19) 5_556 . ?
O3 Mn2 Mn1 126.69(10) . 5_556 ?
O4 Mn2 Mn1 42.27(7) 5_556 5_556 ?
O2 Mn2 Mn1 136.46(12) 2_556 5_556 ?
O2 Mn2 Mn1 86.01(10) 5_556 5_556 ?
O5 Mn2 Mn1 42.04(3) 5_556 5_556 ?
O5 Mn2 Mn1 88.02(8) . 5_556 ?
O3 Mn2 Mn1 126.69(10) . 2_556 ?
O4 Mn2 Mn1 42.27(7) 5_556 2_556 ?
O2 Mn2 Mn1 86.01(10) 2_556 2_556 ?
O2 Mn2 Mn1 136.46(12) 5_556 2_556 ?
O5 Mn2 Mn1 88.02(8) 5_556 2_556 ?
O5 Mn2 Mn1 42.04(3) . 2_556 ?
Mn1 Mn2 Mn1 68.93(4) 5_556 2_556 ?
O3 Mn2 Mn1 48.43(9) . 6 ?
O4 Mn2 Mn1 118.12(11) 5_556 6 ?
O2 Mn2 Mn1 145.27(12) 2_556 6 ?
O2 Mn2 Mn1 95.59(11) 5_556 6 ?
O5 Mn2 Mn1 36.83(2) 5_556 6 ?
O5 Mn2 Mn1 81.10(8) . 6 ?
Mn1 Mn2 Mn1 78.27(3) 5_556 6 ?
Mn1 Mn2 Mn1 112.37(4) 2_556 6 ?
O3 Mn2 Mn1 48.43(9) . . ?
O4 Mn2 Mn1 118.12(11) 5_556 . ?
O2 Mn2 Mn1 95.59(11) 2_556 . ?
O2 Mn2 Mn1 145.27(12) 5_556 . ?
O5 Mn2 Mn1 81.10(8) 5_556 . ?
O5 Mn2 Mn1 36.83(2) . . ?
Mn1 Mn2 Mn1 112.37(4) 5_556 . ?
Mn1 Mn2 Mn1 78.27(3) 2_556 . ?
Mn1 Mn2 Mn1 62.13(4) 6 . ?
C2 N2 C1 120.3(4) . . ?
C3 N3 N4 110.9(5) . . ?
C3 N3 C2 128.7(6) . . ?
N4 N3 C2 120.2(5) . . ?
C5 N4 N3 105.1(6) . . ?
C1 N5 Mn1 129.4(4) . . ?
C2 N6 Mn1 127.3(4) . . ?
N5 C1 N1 119.8(5) . . ?
N5 C1 N2 125.7(5) . . ?
N1 C1 N2 114.5(5) . . ?
N2 C2 N6 129.4(5) . . ?
N2 C2 N3 114.0(5) . . ?
N6 C2 N3 116.6(5) . . ?
C4 C3 N3 107.5(7) . . ?
C3 C4 C5 105.2(6) . . ?
N4 C5 C4 111.2(7) . . ?
C6 O1 Mn1 128.7(4) . . ?
C6 O2 Mn2 123.8(3) . 5_556 ?
O1 C6 O2 124.2(5) . . ?
O1 C6 C7 117.4(5) . . ?
O2 C6 C7 118.4(5) . . ?
C8 O3 Mn2 123.0(4) . . ?
C8 O3 Mn1 124.3(3) . 6 ?
Mn2 O3 Mn1 94.43(14) . 6 ?
C8 O3 Mn1 124.3(3) . . ?
Mn2 O3 Mn1 94.43(14) . . ?
Mn1 O3 Mn1 86.89(15) 6 . ?
Mn2 O4 Mn1 96.19(15) 5_556 . ?
Mn2 O4 Mn1 96.19(15) 5_556 6 ?
Mn1 O4 Mn1 113.5(2) . 6 ?
Mn1 O5 Mn1 163.4(3) . 2_556 ?
Mn1 O5 Mn2 89.41(8) . 5_556 ?
Mn1 O5 Mn2 101.03(9) 2_556 5_556 ?
Mn1 O5 Mn2 101.03(9) . . ?
Mn1 O5 Mn2 89.41(8) 2_556 . ?
Mn2 O5 Mn2 102.53(19) 5_556 . ?
O6 O6 C9 69.5(11) 2_655 . ?

loop_
_geom_bond_atom_site_label_1
_geom_bond_atom_site_label_2
_geom_bond_distance
_geom_bond_site_symmetry_2
_geom_bond_publ_flag
Mn1 O5 1.9190(10) . ?
Mn1 O4 1.939(2) . ?
Mn1 N5 1.941(4) . ?
Mn1 N6 1.944(4) . ?
Mn1 O1 2.187(4) . ?
Mn1 O3 2.358(3) . ?
Mn1 Mn2 2.8655(11) 5_556 ?
Mn1 Mn2 3.1423(13) . ?
Mn2 O3 1.903(4) . ?
Mn2 O4 1.911(4) 5_556 ?
Mn2 O2 2.041(4) 2_556 ?
Mn2 O2 2.041(4) 5_556 ?
Mn2 O5 2.148(3) 5_556 ?
Mn2 O5 2.148(3) . ?
Mn2 Mn1 2.8655(11) 5_556 ?
Mn2 Mn1 2.8655(11) 2_556 ?
Mn2 Mn1 3.1423(13) 6 ?
N1 C1 1.345(7) . ?
N2 C2 1.311(7) . ?
N2 C1 1.345(7) . ?
N3 C3 1.364(7) . ?
N3 N4 1.372(7) . ?
N3 C2 1.405(7) . ?
N4 C5 1.316(8) . ?
N5 C1 1.318(6) . ?
N6 C2 1.311(6) . ?
C3 C4 1.351(10) . ?
C4 C5 1.421(11) . ?
O1 C6 1.247(6) . ?
O2 C6 1.270(6) . ?
O2 Mn2 2.041(4) 5_556 ?
C6 C7 1.491(8) . ?
O3 C8 1.418(7) . ?
O3 Mn1 2.358(3) 6 ?
O4 Mn2 1.911(4) 5_556 ?
O4 Mn1 1.939(2) 6 ?
O5 Mn1 1.9190(10) 2_556 ?
O5 Mn2 2.148(3) 5_556 ?
O6 O6 1.05(6) 2_655 ?
O6 C9 1.50(2) . ?
C9 O6 1.50(2) 2_655 ?

loop_
_geom_torsion_atom_site_label_1
_geom_torsion_atom_site_label_2
_geom_torsion_atom_site_label_3
_geom_torsion_atom_site_label_4
_geom_torsion
_geom_torsion_site_symmetry_1
_geom_torsion_site_symmetry_2
_geom_torsion_site_symmetry_3
_geom_torsion_site_symmetry_4
_geom_torsion_publ_flag
O5 Mn1 Mn2 O3 172.2(2) . . . . ?
O4 Mn1 Mn2 O3 80.52(17) . . . . ?
N5 Mn1 Mn2 O3 -9.5(2) . . . . ?
N6 Mn1 Mn2 O3 -97.06(17) . . . . ?
O1 Mn1 Mn2 O3 164.16(19) . . . . ?
Mn2 Mn1 Mn2 O3 119.91(12) 5_556 . . . ?
O5 Mn1 Mn2 O4 5.68(18) . . . 5_556 ?
O4 Mn1 Mn2 O4 -85.97(13) . . . 5_556 ?
N5 Mn1 Mn2 O4 -176.00(19) . . . 5_556 ?
N6 Mn1 Mn2 O4 96.45(15) . . . 5_556 ?
O1 Mn1 Mn2 O4 -2.33(17) . . . 5_556 ?
O3 Mn1 Mn2 O4 -166.49(15) . . . 5_556 ?
Mn2 Mn1 Mn2 O4 -46.59(9) 5_556 . . 5_556 ?
O5 Mn1 Mn2 O2 -93.61(19) . . . 2_556 ?
O4 Mn1 Mn2 O2 174.73(16) . . . 2_556 ?
N5 Mn1 Mn2 O2 84.70(19) . . . 2_556 ?
N6 Mn1 Mn2 O2 -2.85(16) . . . 2_556 ?
O1 Mn1 Mn2 O2 -101.63(18) . . . 2_556 ?
O3 Mn1 Mn2 O2 94.21(16) . . . 2_556 ?
Mn2 Mn1 Mn2 O2 -145.88(11) 5_556 . . 2_556 ?
O5 Mn1 Mn2 O2 169.8(2) . . . 5_556 ?
O4 Mn1 Mn2 O2 78.1(2) . . . 5_556 ?
N5 Mn1 Mn2 O2 -11.9(3) . . . 5_556 ?
N6 Mn1 Mn2 O2 -99.5(2) . . . 5_556 ?
O1 Mn1 Mn2 O2 161.8(2) . . . 5_556 ?
O3 Mn1 Mn2 O2 -2.4(2) . . . 5_556 ?
Mn2 Mn1 Mn2 O2 117.50(18) 5_556 . . 5_556 ?
O5 Mn1 Mn2 O5 80.9(2) . . . 5_556 ?
O4 Mn1 Mn2 O5 -10.71(13) . . . 5_556 ?
N5 Mn1 Mn2 O5 -100.74(18) . . . 5_556 ?
N6 Mn1 Mn2 O5 171.71(14) . . . 5_556 ?
O1 Mn1 Mn2 O5 72.93(16) . . . 5_556 ?
O3 Mn1 Mn2 O5 -91.23(13) . . . 5_556 ?
Mn2 Mn1 Mn2 O5 28.68(6) 5_556 . . 5_556 ?
O4 Mn1 Mn2 O5 -91.7(2) . . . . ?
N5 Mn1 Mn2 O5 178.3(2) . . . . ?
N6 Mn1 Mn2 O5 90.8(2) . . . . ?
O1 Mn1 Mn2 O5 -8.0(2) . . . . ?
O3 Mn1 Mn2 O5 -172.2(2) . . . . ?
Mn2 Mn1 Mn2 O5 -52.27(16) 5_556 . . . ?
O5 Mn1 Mn2 Mn1 52.27(16) . . . 5_556 ?
O4 Mn1 Mn2 Mn1 -39.39(12) . . . 5_556 ?
N5 Mn1 Mn2 Mn1 -129.42(17) . . . 5_556 ?
N6 Mn1 Mn2 Mn1 143.03(13) . . . 5_556 ?
O1 Mn1 Mn2 Mn1 44.26(14) . . . 5_556 ?
O3 Mn1 Mn2 Mn1 -119.91(12) . . . 5_556 ?
Mn2 Mn1 Mn2 Mn1 0.0 5_556 . . 5_556 ?
O5 Mn1 Mn2 Mn1 -8.87(16) . . . 2_556 ?
O4 Mn1 Mn2 Mn1 -100.53(13) . . . 2_556 ?
N5 Mn1 Mn2 Mn1 169.44(17) . . . 2_556 ?
N6 Mn1 Mn2 Mn1 81.89(12) . . . 2_556 ?
O1 Mn1 Mn2 Mn1 -16.89(15) . . . 2_556 ?
O3 Mn1 Mn2 Mn1 178.95(12) . . . 2_556 ?
Mn2 Mn1 Mn2 Mn1 -61.14(3) 5_556 . . 2_556 ?
O5 Mn1 Mn2 Mn1 114.47(16) . . . 6 ?
O4 Mn1 Mn2 Mn1 22.81(12) . . . 6 ?
N5 Mn1 Mn2 Mn1 -67.22(17) . . . 6 ?
N6 Mn1 Mn2 Mn1 -154.77(12) . . . 6 ?
O1 Mn1 Mn2 Mn1 106.45(14) . . . 6 ?
O3 Mn1 Mn2 Mn1 -57.71(12) . . . 6 ?
Mn2 Mn1 Mn2 Mn1 62.20(2) 5_556 . . 6 ?
C3 N3 N4 C5 -1.1(8) . . . . ?
C2 N3 N4 C5 -175.8(6) . . . . ?
O4 Mn1 N5 C1 -164.9(4) . . . . ?
N6 Mn1 N5 C1 11.1(5) . . . . ?
O1 Mn1 N5 C1 105.6(5) . . . . ?
O3 Mn1 N5 C1 -84.8(5) . . . . ?
Mn2 Mn1 N5 C1 -177.2(4) 5_556 . . . ?
Mn2 Mn1 N5 C1 -79.1(5) . . . . ?
O5 Mn1 N6 C2 166.3(4) . . . . ?
N5 Mn1 N6 C2 -7.2(4) . . . . ?
O1 Mn1 N6 C2 -102.8(4) . . . . ?
O3 Mn1 N6 C2 87.0(4) . . . . ?
Mn2 Mn1 N6 C2 -178.1(3) 5_556 . . . ?
Mn2 Mn1 N6 C2 124.1(4) . . . . ?
Mn1 N5 C1 N1 172.7(4) . . . . ?
Mn1 N5 C1 N2 -7.0(8) . . . . ?
C2 N2 C1 N5 -5.6(9) . . . . ?
C2 N2 C1 N1 174.7(5) . . . . ?
C1 N2 C2 N6 10.1(9) . . . . ?
C1 N2 C2 N3 -171.2(5) . . . . ?
Mn1 N6 C2 N2 -1.5(8) . . . . ?
Mn1 N6 C2 N3 179.8(3) . . . . ?
C3 N3 C2 N2 7.9(9) . . . . ?
N4 N3 C2 N2 -178.5(5) . . . . ?
C3 N3 C2 N6 -173.3(6) . . . . ?
N4 N3 C2 N6 0.4(8) . . . . ?
N4 N3 C3 C4 1.1(8) . . . . ?
C2 N3 C3 C4 175.3(6) . . . . ?
N3 C3 C4 C5 -0.7(9) . . . . ?
N3 N4 C5 C4 0.6(9) . . . . ?
C3 C4 C5 N4 0.1(10) . . . . ?
O5 Mn1 O1 C6 -52.8(5) . . . . ?
O4 Mn1 O1 C6 34.1(5) . . . . ?
N5 Mn1 O1 C6 127.8(5) . . . . ?
N6 Mn1 O1 C6 -145.2(5) . . . . ?
O3 Mn1 O1 C6 -7.0(10) . . . . ?
Mn2 Mn1 O1 C6 -5.9(5) 5_556 . . . ?
Mn2 Mn1 O1 C6 -47.5(6) . . . . ?
Mn1 O1 C6 O2 9.6(9) . . . . ?
Mn1 O1 C6 C7 -168.9(4) . . . . ?
Mn2 O2 C6 O1 -7.0(8) 5_556 . . . ?
Mn2 O2 C6 C7 171.5(4) 5_556 . . . ?
O4 Mn2 O3 C8 180.000(2) 5_556 . . . ?
O2 Mn2 O3 C8 44.99(10) 2_556 . . . ?
O2 Mn2 O3 C8 -44.99(10) 5_556 . . . ?
O5 Mn2 O3 C8 -141.09(9) 5_556 . . . ?
O5 Mn2 O3 C8 141.09(9) . . . . ?
Mn1 Mn2 O3 C8 -135.11(8) 5_556 . . . ?
Mn1 Mn2 O3 C8 135.11(8) 2_556 . . . ?
Mn1 Mn2 O3 C8 -136.39(8) 6 . . . ?
Mn1 Mn2 O3 C8 136.39(8) . . . . ?
O4 Mn2 O3 Mn1 -43.61(8) 5_556 . . 6 ?
O2 Mn2 O3 Mn1 -178.62(12) 2_556 . . 6 ?
O2 Mn2 O3 Mn1 91.41(13) 5_556 . . 6 ?
O5 Mn2 O3 Mn1 -4.70(12) 5_556 . . 6 ?
O5 Mn2 O3 Mn1 -82.51(13) . . . 6 ?
Mn1 Mn2 O3 Mn1 1.28(15) 5_556 . . 6 ?
Mn1 Mn2 O3 Mn1 -88.49(4) 2_556 . . 6 ?
Mn1 Mn2 O3 Mn1 -87.21(16) . . . 6 ?
O4 Mn2 O3 Mn1 43.61(8) 5_556 . . . ?
O2 Mn2 O3 Mn1 -91.41(13) 2_556 . . . ?
O2 Mn2 O3 Mn1 178.62(12) 5_556 . . . ?
O5 Mn2 O3 Mn1 82.51(13) 5_556 . . . ?
O5 Mn2 O3 Mn1 4.70(12) . . . . ?
Mn1 Mn2 O3 Mn1 88.49(4) 5_556 . . . ?
Mn1 Mn2 O3 Mn1 -1.28(15) 2_556 . . . ?
Mn1 Mn2 O3 Mn1 87.21(16) 6 . . . ?
O5 Mn1 O3 C8 -140.9(5) . . . . ?
O4 Mn1 O3 C8 130.3(5) . . . . ?
N5 Mn1 O3 C8 37.3(5) . . . . ?
N6 Mn1 O3 C8 -49.8(5) . . . . ?
O1 Mn1 O3 C8 172.2(6) . . . . ?
Mn2 Mn1 O3 C8 171.1(4) 5_556 . . . ?
Mn2 Mn1 O3 C8 -135.6(5) . . . . ?
O5 Mn1 O3 Mn2 -5.34(13) . . . . ?
O4 Mn1 O3 Mn2 -94.17(17) . . . . ?
N5 Mn1 O3 Mn2 172.85(16) . . . . ?
N6 Mn1 O3 Mn2 85.81(16) . . . . ?
O1 Mn1 O3 Mn2 -52.2(6) . . . . ?
Mn2 Mn1 O3 Mn2 -53.31(10) 5_556 . . . ?
O5 Mn1 O3 Mn1 88.87(14) . . . 6 ?
O4 Mn1 O3 Mn1 0.04(16) . . . 6 ?
N5 Mn1 O3 Mn1 -92.95(16) . . . 6 ?
N6 Mn1 O3 Mn1 -179.99(16) . . . 6 ?
O1 Mn1 O3 Mn1 42.0(7) . . . 6 ?
Mn2 Mn1 O3 Mn1 40.90(10) 5_556 . . 6 ?
Mn2 Mn1 O3 Mn1 94.21(14) . . . 6 ?
O5 Mn1 O4 Mn2 20.05(14) . . . 5_556 ?
N5 Mn1 O4 Mn2 -166.60(16) . . . 5_556 ?
O1 Mn1 O4 Mn2 -70.76(16) . . . 5_556 ?
O3 Mn1 O4 Mn2 99.47(17) . . . 5_556 ?
Mn2 Mn1 O4 Mn2 62.24(12) . . . 5_556 ?
O5 Mn1 O4 Mn1 -79.5(2) . . . 6 ?
N5 Mn1 O4 Mn1 93.9(2) . . . 6 ?
O1 Mn1 O4 Mn1 -170.3(2) . . . 6 ?
O3 Mn1 O4 Mn1 0.0(2) . . . 6 ?
Mn2 Mn1 O4 Mn1 -99.5(3) 5_556 . . 6 ?
Mn2 Mn1 O4 Mn1 -37.28(19) . . . 6 ?
O4 Mn1 O5 Mn1 -146.99(11) . . . 2_556 ?
N6 Mn1 O5 Mn1 36.97(12) . . . 2_556 ?
O1 Mn1 O5 Mn1 -57.88(10) . . . 2_556 ?
O3 Mn1 O5 Mn1 132.81(8) . . . 2_556 ?
Mn2 Mn1 O5 Mn1 -129.34(9) 5_556 . . 2_556 ?
Mn2 Mn1 O5 Mn1 128.01(12) . . . 2_556 ?
O4 Mn1 O5 Mn2 -17.65(14) . . . 5_556 ?
N6 Mn1 O5 Mn2 166.31(15) . . . 5_556 ?
O1 Mn1 O5 Mn2 71.46(14) . . . 5_556 ?
O3 Mn1 O5 Mn2 -97.85(13) . . . 5_556 ?
Mn2 Mn1 O5 Mn2 -102.7(2) . . . 5_556 ?
O4 Mn1 O5 Mn2 85.00(16) . . . . ?
N6 Mn1 O5 Mn2 -91.04(17) . . . . ?
O1 Mn1 O5 Mn2 174.11(15) . . . . ?
O3 Mn1 O5 Mn2 4.80(12) . . . . ?
Mn2 Mn1 O5 Mn2 102.7(2) 5_556 . . . ?
O3 Mn2 O5 Mn1 -5.87(14) . . . . ?
O4 Mn2 O5 Mn1 -174.93(16) 5_556 . . . ?
O2 Mn2 O5 Mn1 90.47(17) 2_556 . . . ?
O5 Mn2 O5 Mn1 -91.86(13) 5_556 . . . ?
Mn1 Mn2 O5 Mn1 -132.96(13) 5_556 . . . ?
Mn1 Mn2 O5 Mn1 167.0(2) 2_556 . . . ?
Mn1 Mn2 O5 Mn1 -54.53(12) 6 . . . ?
O3 Mn2 O5 Mn1 -172.84(14) . . . 2_556 ?
O4 Mn2 O5 Mn1 18.10(12) 5_556 . . 2_556 ?
O2 Mn2 O5 Mn1 -76.50(15) 2_556 . . 2_556 ?
O5 Mn2 O5 Mn1 101.17(11) 5_556 . . 2_556 ?
Mn1 Mn2 O5 Mn1 60.07(11) 5_556 . . 2_556 ?
Mn1 Mn2 O5 Mn1 138.50(11) 6 . . 2_556 ?
Mn1 Mn2 O5 Mn1 -167.0(2) . . . 2_556 ?
O3 Mn2 O5 Mn2 86.00(8) . . . 5_556 ?
O4 Mn2 O5 Mn2 -83.07(9) 5_556 . . 5_556 ?
O2 Mn2 O5 Mn2 -177.66(12) 2_556 . . 5_556 ?
O5 Mn2 O5 Mn2 0.0 5_556 . . 5_556 ?
Mn1 Mn2 O5 Mn2 -41.099(19) 5_556 . . 5_556 ?
Mn1 Mn2 O5 Mn2 -101.17(11) 2_556 . . 5_556 ?
Mn1 Mn2 O5 Mn2 37.33(2) 6 . . 5_556 ?
Mn1 Mn2 O5 Mn2 91.86(13) . . . 5_556 ?
